data_7714357
loop_
_publ_author_name
'Kolos, Andrey'
'Nelyubina, Yulia V.'
'Podyacheva, Evgeniya'
'Perekalin, Dmitry S.'

_publ_section_title
;
 Rhodium complexes with planar-chiral cyclopentadienyl ligands: synthesis
 from tert-butylacetylene and catalytic performance in C-H activation of
 arylhydroxamates
;
_journal_name_full 'Dalton Transactions'
_journal_paper_doi 10.1039/D3DT03279E
_journal_year 2023
_chemical_formula_moiety 'Br4 In, C26 H42 Rh'
_chemical_formula_sum 'C26 H42 Br4 In Rh'
_chemical_formula_weight 891.96
_space_group_crystal_system monoclinic
_space_group_IT_number 14
_space_group_name_Hall '-P 2yn'
_space_group_name_H-M_alt 'P 1 21/n 1'
_atom_sites_solution_hydrogens geom
_atom_sites_solution_primary dual
_audit_creation_date 2023-08-14
_audit_creation_method
;
Olex2 1.3
(compiled 2020.11.12 svn.r5f609507 for OlexSys, GUI svn.r6408)
;
_audit_update_record
;
2023-08-14 deposited with the CCDC.	2023-10-31 downloaded from the CCDC.
;
_cell_angle_alpha 90
_cell_angle_beta 107.520(10)
_cell_angle_gamma 90
_cell_formula_units_Z 4
_cell_length_a 15.871(3)
_cell_length_b 12.1783(17)
_cell_length_c 16.655(3)
_cell_measurement_reflns_used 5164
_cell_measurement_temperature 100
_cell_measurement_theta_max 30.17
_cell_measurement_theta_min 2.28
_cell_volume 3069.8(9)
_computing_molecular_graphics 'Olex2 1.3 (Dolomanov et al., 2009)'
_computing_publication_material 'Olex2 1.3 (Dolomanov et al., 2009)'
_computing_structure_refinement 'XL  (Sheldrick, 2008)'
_computing_structure_solution 'SHELXT 2014/4 (Sheldrick, 2014)'
_diffrn_ambient_temperature 100
_diffrn_measured_fraction_theta_full 0.973
_diffrn_measured_fraction_theta_max 0.999
_diffrn_measurement_device_type 'Bruker Quest D8'
_diffrn_measurement_method '\f and \w scans'
_diffrn_radiation_monochromator graphite
_diffrn_radiation_type MoK\a
_diffrn_radiation_wavelength 0.71073
_diffrn_reflns_av_R_equivalents 0.1166
_diffrn_reflns_av_unetI/netI 0.1045
_diffrn_reflns_Laue_measured_fraction_full 0.973
_diffrn_reflns_Laue_measured_fraction_max 0.999
_diffrn_reflns_limit_h_max 18
_diffrn_reflns_limit_h_min -17
_diffrn_reflns_limit_k_max 14
_diffrn_reflns_limit_k_min -14
_diffrn_reflns_limit_l_max 19
_diffrn_reflns_limit_l_min -19
_diffrn_reflns_number 21908
_diffrn_reflns_point_group_measured_fraction_full 0.973
_diffrn_reflns_point_group_measured_fraction_max 0.999
_diffrn_reflns_theta_full 25.242
_diffrn_reflns_theta_max 24.998
_diffrn_reflns_theta_min 2.107
_diffrn_source_current 1.4
_diffrn_source_power 0.07
_diffrn_source_voltage 50.0
_diffrn_standards_number 0
_exptl_absorpt_coefficient_mu 6.508
_exptl_absorpt_correction_T_max 0.0327
_exptl_absorpt_correction_T_min 0.0073
_exptl_absorpt_correction_type multi-scan
_exptl_absorpt_process_details
;
SADABS-2008/1 (Bruker,2008) was used for absorption correction.
wR2(int) was 0.1269 before and 0.0787 after correction.
The Ratio of minimum to maximum transmission is 0.2232.
The \l/2 correction factor is 0.0015.
;
_exptl_crystal_colour red
_exptl_crystal_colour_primary red
_exptl_crystal_density_diffrn 1.930
_exptl_crystal_description plate
_exptl_crystal_F_000 1728
_exptl_crystal_size_max 0.15
_exptl_crystal_size_mid 0.03
_exptl_crystal_size_min 0.03
_refine_diff_density_max 2.710
_refine_diff_density_min -1.294
_refine_diff_density_rms 0.343
_refine_ls_extinction_method none
_refine_ls_goodness_of_fit_ref 1.084
_refine_ls_hydrogen_treatment constr
_refine_ls_matrix_type full
_refine_ls_number_parameters 314
_refine_ls_number_reflns 5398
_refine_ls_number_restraints 52
_refine_ls_restrained_S_all 1.079
_refine_ls_R_factor_all 0.2029
_refine_ls_R_factor_gt 0.1583
_refine_ls_shift/su_max 0.000
_refine_ls_shift/su_mean 0.000
_refine_ls_structure_factor_coef Fsqd
_refine_ls_weighting_details 'w=1/[\s^2^(Fo^2^)+(0.1060P)^2^+372.3386P] where P=(Fo^2^+2Fc^2^)/3'
_refine_ls_weighting_scheme calc
_refine_ls_wR_factor_gt 0.3806
_refine_ls_wR_factor_ref 0.4089
_reflns_Friedel_coverage 0.000
_reflns_number_gt 3403
_reflns_number_total 5398
_reflns_threshold_expression 'I > 2\s(I)'
_cod_data_source_file d3dt03279e2.cif
_cod_data_source_block fulvene-InBr4
_cod_original_cell_volume 3069.9(8)
_cod_database_code 7714357
_shelxl_version_number 2014/6
_shelx_space_group_comment
;
The symmetry employed for this shelxl refinement is uniquely defined
by the following loop, which should always be used as a source of
symmetry information in preference to the above space-group names.
They are only intended as comments.
;
_shelx_estimated_absorpt_t_max 0.562
_shelx_estimated_absorpt_t_min 0.442
_olex2_refinement_description
;
1. Fixed Uiso
 At 1.2 times of:
  All C(H) groups, All C(H,H) groups
 At 1.5 times of:
  All C(H,H,H) groups
2. Restrained distances
 C14'-C12
 2.2 with sigma of 0.02
 C13'-C12
 2.2 with sigma of 0.02
 C11-C14 \\sim C14'-C11
 with sigma of 0.02
 C11-C13 \\sim C13'-C11
 with sigma of 0.02
3. Uiso/Uaniso restraints and constraints
Uanis(C24) \\sim Ueq: with sigma of 0.005 and sigma for terminal atoms of 0.01
Uanis(C13) \\sim Ueq, Uanis(C14) \\sim Ueq: with sigma of 0.005 and sigma for
terminal atoms of 0.01
Uanis(C2) \\sim Ueq: with sigma of 0.005 and sigma for terminal atoms of 0.01
Uanis(C3) \\sim Ueq, Uanis(C4) \\sim Ueq: with sigma of 0.005 and sigma for
terminal atoms of 0.01
Uanis(C20) \\sim Ueq, Uanis(C26) \\sim Ueq: with sigma of 0.005 and sigma for
terminal atoms of 0.01
Uanis(C14) = Uanis(C14')
Uanis(C13) = Uanis(C13')
Uanis(In1') = Uanis(In1)
Uanis(Rh1') = Uanis(Rh1)
4. Others
 Sof(C13')=Sof(H13D)=Sof(H13E)=Sof(H13F)=Sof(C14')=Sof(H14D)=Sof(H14E)=
 Sof(H14F)=1-FVAR(1)
 Sof(C13)=Sof(H13A)=Sof(H13B)=Sof(H13C)=Sof(C14)=Sof(H14A)=Sof(H14B)=Sof(H14C)=
 FVAR(1)
 Sof(In1')=1-FVAR(2)
 Sof(In1)=FVAR(2)
 Sof(Rh1')=1-FVAR(3)
 Sof(Rh1)=FVAR(3)
5.a Ternary CH refined with riding coordinates:
 C19(H19), C20(H20), C23(H23), C24(H24)
5.b Secondary CH2 refined with riding coordinates:
 C21(H21A,H21B), C22(H22A,H22B), C25(H25A,H25B), C26(H26A,H26B)
5.c Me refined with riding coordinates:
 C14'(H14D,H14E,H14F)
5.d Aromatic/amide H refined with riding coordinates:
 C2(H2), C4(H4), C6(H6)
5.e Idealised Me refined as rotating group:
 C8(H8A,H8B,H8C), C9(H9A,H9B,H9C), C10(H10A,H10B,H10C), C12(H12A,H12B,H12C),
 C16(H16A,H16B,H16C), C17(H17A,H17B,H17C), C18(H18A,H18B,H18C), C13(H13A,H13B,
 H13C), C14(H14A,H14B,H14C), C13'(H13D,H13E,H13F)
;
_olex2_submission_special_instructions 'No special instructions were received'

loop_
_space_group_symop_operation_xyz
'x, y, z'
'-x+1/2, y+1/2, -z+1/2'
'-x, -y, -z'
'x-1/2, -y-1/2, z-1/2'

loop_
_atom_site_label
_atom_site_type_symbol
_atom_site_fract_x
_atom_site_fract_y
_atom_site_fract_z
_atom_site_U_iso_or_equiv
_atom_site_adp_type
_atom_site_occupancy
_atom_site_site_symmetry_order
_atom_site_calc_flag
_atom_site_refinement_flags_posn
_atom_site_refinement_flags_adp
_atom_site_refinement_flags_occupancy
_atom_site_disorder_assembly
_atom_site_disorder_group
Br1 Br 0.5101(3) 0.2594(3) 0.9091(3) 0.0635(11) Uani 1 1 d . . . . .
Br2 Br 0.6649(3) 0.3009(3) 0.7556(3) 0.0686(11) Uani 1 1 d . . . . .
Br3 Br 0.4125(3) 0.4317(3) 0.6953(3) 0.0729(12) Uani 1 1 d . . . . .
Br4 Br 0.4568(3) 0.0990(3) 0.6864(3) 0.0653(11) Uani 1 1 d . . . . .
In1 In 0.5091(2) 0.27439(19) 0.7609(2) 0.0479(10) Uani 0.962(10) 1 d . . P A 1
In1' In 0.535(6) 0.268(5) 0.730(6) 0.0479(10) Uani 0.038(10) 1 d . . P A 2
Rh1 Rh 0.2789(2) 0.8122(2) 0.5163(2) 0.0466(9) Uani 0.947(6) 1 d . . P J .
C1 C 0.354(2) 0.707(3) 0.6239(18) 0.048(8) Uani 1 1 d . . . . .
C2 C 0.2665(19) 0.663(2) 0.5783(19) 0.039(7) Uani 1 1 d . U . . .
H2 H 0.2191 0.6555 0.6017 0.047 Uiso 1 1 calc R U . B 2
C3 C 0.263(2) 0.638(3) 0.507(2) 0.053(8) Uani 1 1 d . U . . .
C4 C 0.343(2) 0.651(3) 0.488(2) 0.055(8) Uani 1 1 d . U . . .
H4 H 0.3554 0.6273 0.4387 0.066 Uiso 1 1 calc R U . J .
C5 C 0.405(2) 0.708(3) 0.559(2) 0.057(9) Uani 1 1 d . . . . .
C6 C 0.381(3) 0.767(3) 0.695(2) 0.068(11) Uani 1 1 d . . . . .
H6 H 0.4322 0.8105 0.7019 0.081 Uiso 1 1 calc R U . . .
C7 C 0.341(2) 0.772(3) 0.762(2) 0.063(10) Uani 1 1 d . . . . .
C8 C 0.257(2) 0.720(2) 0.758(2) 0.056(9) Uani 1 1 d . . . . .
H8A H 0.2636 0.6405 0.7556 0.084 Uiso 1 1 calc R U . . .
H8B H 0.2120 0.7453 0.7067 0.084 Uiso 1 1 calc R U . . .
H8C H 0.2401 0.7406 0.8074 0.084 Uiso 1 1 calc R U . . .
C9 C 0.409(3) 0.734(4) 0.837(3) 0.077(12) Uani 1 1 d . . . . .
H9A H 0.3889 0.7430 0.8866 0.115 Uiso 1 1 calc R U . . .
H9B H 0.4632 0.7778 0.8444 0.115 Uiso 1 1 calc R U . . .
H9C H 0.4223 0.6566 0.8304 0.115 Uiso 1 1 calc R U . . .
C10 C 0.323(3) 0.901(3) 0.780(3) 0.078(12) Uani 1 1 d . . . . .
H10A H 0.2753 0.9294 0.7322 0.117 Uiso 1 1 calc R U . . .
H10B H 0.3770 0.9432 0.7855 0.117 Uiso 1 1 calc R U . . .
H10C H 0.3062 0.9064 0.8314 0.117 Uiso 1 1 calc R U . . .
C11 C 0.189(2) 0.552(3) 0.447(3) 0.067(11) Uani 1 1 d D . . . .
C12 C 0.102(3) 0.547(3) 0.474(2) 0.066(10) Uani 1 1 d D . . . .
H12A H 0.1113 0.5007 0.5236 0.099 Uiso 1 1 calc R U . . .
H12B H 0.0538 0.5163 0.4274 0.099 Uiso 1 1 calc R U . . .
H12C H 0.0859 0.6214 0.4863 0.099 Uiso 1 1 calc R U . . .
C15 C 0.499(2) 0.730(3) 0.569(2) 0.057(9) Uani 1 1 d . . . . .
C16 C 0.556(3) 0.654(3) 0.645(3) 0.085(14) Uani 1 1 d . . . . .
H16A H 0.5620 0.5808 0.6232 0.128 Uiso 1 1 calc R U . . .
H16B H 0.5272 0.6495 0.6888 0.128 Uiso 1 1 calc R U . . .
H16C H 0.6153 0.6867 0.6684 0.128 Uiso 1 1 calc R U . . .
C17 C 0.529(2) 0.847(3) 0.584(3) 0.068(11) Uani 1 1 d . . . . .
H17A H 0.5874 0.8497 0.6272 0.102 Uiso 1 1 calc R U . . .
H17B H 0.4869 0.8897 0.6039 0.102 Uiso 1 1 calc R U . . .
H17C H 0.5340 0.8790 0.5317 0.102 Uiso 1 1 calc R U . . .
C18 C 0.523(2) 0.691(3) 0.489(2) 0.063(9) Uani 1 1 d . . . . .
H18A H 0.5123 0.6119 0.4810 0.094 Uiso 1 1 calc R U . . .
H18B H 0.5850 0.7069 0.4955 0.094 Uiso 1 1 calc R U . . .
H18C H 0.4856 0.7301 0.4391 0.094 Uiso 1 1 calc R U . . .
C19 C 0.176(2) 0.914(2) 0.535(2) 0.050(8) Uani 1 1 d . . . . .
H19 H 0.1486 0.8846 0.5778 0.060 Uiso 1 1 calc R U . C 1
C20 C 0.140(2) 0.867(3) 0.452(2) 0.058(9) Uani 1 1 d . U . . .
H20 H 0.0940 0.8095 0.4480 0.069 Uiso 1 1 calc R U . D 1
C21 C 0.131(2) 0.925(3) 0.371(2) 0.065(11) Uani 1 1 d . . . . .
H21A H 0.1212 1.0044 0.3777 0.078 Uiso 1 1 calc R U . E 2
H21B H 0.0792 0.8958 0.3268 0.078 Uiso 1 1 calc R U . E 2
C22 C 0.214(2) 0.909(2) 0.345(2) 0.064(10) Uani 1 1 d . . . . .
H22A H 0.2086 0.8392 0.3132 0.077 Uiso 1 1 calc R U . F 2
H22B H 0.2180 0.9692 0.3064 0.077 Uiso 1 1 calc R U . F 2
C23 C 0.297(2) 0.906(3) 0.416(2) 0.059(9) Uani 1 1 d . . . . .
H23 H 0.3490 0.8813 0.3985 0.070 Uiso 1 1 calc R U . G 1
C24 C 0.320(2) 0.973(3) 0.485(2) 0.047(7) Uani 1 1 d . U . . .
H24 H 0.3851 0.9883 0.5088 0.056 Uiso 1 1 calc R U . H 1
C25 C 0.260(2) 1.066(2) 0.497(2) 0.065(11) Uani 1 1 d . . . . .
H25A H 0.2966 1.1287 0.5258 0.078 Uiso 1 1 calc R U . . .
H25B H 0.2234 1.0922 0.4408 0.078 Uiso 1 1 calc R U . . .
C26 C 0.200(3) 1.031(4) 0.547(3) 0.077(11) Uani 1 1 d . U . . .
H26A H 0.2297 1.0444 0.6077 0.092 Uiso 1 1 calc R U . . .
H26B H 0.1453 1.0755 0.5303 0.092 Uiso 1 1 calc R U . . .
C13 C 0.228(3) 0.435(3) 0.451(3) 0.058(12) Uani 0.78(5) 1 d D U P I 1
H13A H 0.2690 0.4322 0.4167 0.087 Uiso 0.78(5) 1 calc R U P I 1
H13B H 0.1803 0.3818 0.4282 0.087 Uiso 0.78(5) 1 calc R U P I 1
H13C H 0.2600 0.4159 0.5091 0.087 Uiso 0.78(5) 1 calc R U P I 1
C14 C 0.167(4) 0.590(4) 0.356(3) 0.062(13) Uani 0.78(5) 1 d D U P I 1
H14A H 0.1301 0.5346 0.3192 0.093 Uiso 0.78(5) 1 calc R U P I 1
H14B H 0.2213 0.6009 0.3415 0.093 Uiso 0.78(5) 1 calc R U P I 1
H14C H 0.1342 0.6595 0.3501 0.093 Uiso 0.78(5) 1 calc R U P I 1
Rh1' Rh 0.223(4) 0.810(4) 0.470(4) 0.0466(9) Uani 0.053(6) 1 d . . P J 2
C13' C 0.231(5) 0.467(11) 0.517(7) 0.058(12) Uani 0.22(5) 1 d D . P I 2
H13D H 0.2511 0.4024 0.4925 0.087 Uiso 0.22(5) 1 calc R U P I 2
H13E H 0.1876 0.4440 0.5448 0.087 Uiso 0.22(5) 1 calc R U P I 2
H13F H 0.2821 0.5003 0.5591 0.087 Uiso 0.22(5) 1 calc R U P I 2
C14' C 0.140(6) 0.610(15) 0.366(6) 0.062(13) Uani 0.22(5) 1 d D . P I 2
H14D H 0.1458 0.6894 0.3744 0.093 Uiso 0.22(5) 1 calc R U P I 2
H14E H 0.1653 0.5883 0.3213 0.093 Uiso 0.22(5) 1 calc R U P I 2
H14F H 0.0775 0.5893 0.3496 0.093 Uiso 0.22(5) 1 calc R U P I 2

loop_
_atom_site_aniso_label
_atom_site_aniso_U_11
_atom_site_aniso_U_22
_atom_site_aniso_U_33
_atom_site_aniso_U_23
_atom_site_aniso_U_13
_atom_site_aniso_U_12
Br1 0.070(2) 0.059(2) 0.068(2) 0.0007(18) 0.029(2) 0.0036(18)
Br2 0.066(2) 0.067(2) 0.080(3) -0.014(2) 0.034(2) -0.0058(19)
Br3 0.086(3) 0.0382(19) 0.096(3) 0.0137(19) 0.029(2) 0.0029(18)
Br4 0.078(3) 0.0348(17) 0.080(3) -0.0077(17) 0.020(2) -0.0028(16)
In1 0.0577(16) 0.0321(11) 0.0595(19) -0.0028(11) 0.0263(15) -0.0018(11)
In1' 0.0577(16) 0.0321(11) 0.0595(19) -0.0028(11) 0.0263(15) -0.0018(11)
Rh1 0.0547(19) 0.0242(12) 0.0588(19) 0.0015(12) 0.0138(16) 0.0013(11)
C1 0.06(2) 0.045(18) 0.029(15) -0.010(13) -0.002(14) 0.019(15)
C2 0.039(8) 0.035(8) 0.042(8) 0.000(5) 0.009(5) 0.000(5)
C3 0.052(9) 0.054(9) 0.053(9) 0.005(5) 0.016(5) 0.002(5)
C4 0.057(9) 0.054(9) 0.055(9) 0.000(5) 0.017(5) -0.001(5)
C5 0.06(2) 0.037(18) 0.07(2) 0.001(16) 0.021(19) 0.010(15)
C6 0.10(3) 0.06(2) 0.06(2) -0.005(19) 0.04(2) -0.03(2)
C7 0.06(2) 0.08(3) 0.05(2) 0.014(19) 0.009(18) 0.009(19)
C8 0.08(2) 0.022(14) 0.07(2) -0.010(15) 0.018(19) -0.005(15)
C9 0.07(2) 0.09(3) 0.08(3) 0.02(2) 0.04(2) 0.03(2)
C10 0.11(3) 0.029(18) 0.10(3) -0.026(19) 0.04(3) -0.016(19)
C11 0.06(2) 0.06(2) 0.10(3) 0.01(2) 0.06(2) 0.004(18)
C12 0.10(3) 0.027(16) 0.07(3) 0.002(16) 0.03(2) 0.007(17)
C15 0.05(2) 0.032(16) 0.08(3) 0.009(17) 0.016(19) 0.009(15)
C16 0.08(3) 0.05(2) 0.14(4) 0.04(3) 0.05(3) 0.00(2)
C17 0.06(2) 0.06(2) 0.10(3) -0.01(2) 0.03(2) 0.001(18)
C18 0.06(2) 0.06(2) 0.07(2) 0.007(19) 0.019(19) -0.001(18)
C19 0.048(18) 0.037(17) 0.07(2) -0.010(15) 0.019(17) -0.015(14)
C20 0.058(10) 0.059(10) 0.058(10) 0.001(5) 0.020(5) -0.001(5)
C21 0.07(2) 0.031(17) 0.08(3) 0.001(17) 0.00(2) -0.028(16)
C22 0.08(3) 0.021(15) 0.08(3) -0.015(16) 0.00(2) -0.009(16)
C23 0.06(2) 0.05(2) 0.07(2) -0.006(18) 0.029(19) -0.003(17)
C24 0.048(8) 0.043(8) 0.048(9) 0.000(5) 0.014(5) -0.002(5)
C25 0.08(3) 0.021(15) 0.07(3) 0.001(15) -0.01(2) -0.003(15)
C26 0.078(12) 0.077(12) 0.076(12) -0.001(5) 0.023(6) 0.001(5)
C13 0.060(14) 0.052(14) 0.061(14) 0.000(9) 0.015(10) 0.001(9)
C14 0.064(15) 0.056(15) 0.063(15) -0.003(9) 0.015(9) 0.002(10)
Rh1' 0.0547(19) 0.0242(12) 0.0588(19) 0.0015(12) 0.0138(16) 0.0013(11)
C13' 0.060(14) 0.052(14) 0.061(14) 0.000(9) 0.015(10) 0.001(9)
C14' 0.064(15) 0.056(15) 0.063(15) -0.003(9) 0.015(9) 0.002(10)

loop_
_atom_type_symbol
_atom_type_description
_atom_type_scat_dispersion_real
_atom_type_scat_dispersion_imag
_atom_type_scat_source
C C 0.0033 0.0016 'International Tables Vol C Tables 4.2.6.8 and 6.1.1.4'
H H 0.0000 0.0000 'International Tables Vol C Tables 4.2.6.8 and 6.1.1.4'
Br Br -0.2901 2.4595 'International Tables Vol C Tables 4.2.6.8 and 6.1.1.4'
In In -0.7276 1.3100 'International Tables Vol C Tables 4.2.6.8 and 6.1.1.4'
Rh Rh -1.1178 0.9187 'International Tables Vol C Tables 4.2.6.8 and 6.1.1.4'

loop_
_geom_angle_atom_site_label_1
_geom_angle_atom_site_label_2
_geom_angle_atom_site_label_3
_geom_angle
_geom_angle_site_symmetry_1
_geom_angle_site_symmetry_3
_geom_angle_publ_flag
Br1 In1 Br2 109.44(17) . . ?
Br1 In1 Br3 108.3(2) . . ?
Br1 In1 Br4 109.63(17) . . ?
Br3 In1 Br2 111.50(18) . . ?
Br4 In1 Br2 106.07(19) . . ?
Br4 In1 Br3 111.92(17) . . ?
Br2 In1' Br3 121(3) . . ?
Br2 In1' Br4 129(4) . . ?
Br4 In1' Br3 107(3) . . ?
C1 Rh1 C4 60.9(11) . . ?
C1 Rh1 C5 39.4(12) . . ?
C1 Rh1 C20 140.1(13) . . ?
C2 Rh1 C1 39.3(12) . . ?
C2 Rh1 C3 32.9(11) . . ?
C2 Rh1 C4 59.2(12) . . ?
C2 Rh1 C5 65.1(12) . . ?
C2 Rh1 C19 103.7(12) . . ?
C2 Rh1 C20 105.4(12) . . ?
C2 Rh1 C24 164.0(12) . . ?
C3 Rh1 C1 60.7(12) . . ?
C3 Rh1 C4 36.8(12) . . ?
C3 Rh1 C5 63.3(13) . . ?
C3 Rh1 C19 120.2(12) . . ?
C3 Rh1 C20 100.6(13) . . ?
C3 Rh1 C24 156.2(12) . . ?
C5 Rh1 C4 36.8(12) . . ?
C19 Rh1 C1 117.5(12) . . ?
C19 Rh1 C4 156.6(12) . . ?
C19 Rh1 C5 154.7(13) . . ?
C19 Rh1 C20 38.4(12) . . ?
C19 Rh1 C24 79.2(12) . . ?
C20 Rh1 C4 125.9(13) . . ?
C20 Rh1 C5 162.5(13) . . ?
C23 Rh1 C1 140.9(14) . . ?
C23 Rh1 C2 154.1(12) . . ?
C23 Rh1 C3 121.5(13) . . ?
C23 Rh1 C4 97.2(13) . . ?
C23 Rh1 C5 103.2(14) . . ?
C23 Rh1 C19 95.4(14) . . ?
C23 Rh1 C20 79.0(14) . . ?
C23 Rh1 C24 37.3(12) . . ?
C24 Rh1 C1 125.3(12) . . ?
C24 Rh1 C4 121.9(12) . . ?
C24 Rh1 C5 105.7(12) . . ?
C24 Rh1 C20 86.7(13) . . ?
Rh1' Rh1 C1 139(3) . . ?
Rh1' Rh1 C2 99(3) . . ?
Rh1' Rh1 C3 82(3) . . ?
Rh1' Rh1 C4 100(3) . . ?
Rh1' Rh1 C5 137(3) . . ?
Rh1' Rh1 C19 65(3) . . ?
Rh1' Rh1 C20 27(3) . . ?
Rh1' Rh1 C23 73(3) . . ?
Rh1' Rh1 C24 96(3) . . ?
C2 C1 Rh1 66.3(15) . . ?
C2 C1 C5 105(2) . . ?
C5 C1 Rh1 72.2(17) . . ?
C6 C1 Rh1 110(2) . . ?
C6 C1 C2 130(3) . . ?
C6 C1 C5 122(3) . . ?
Rh1 C2 H2 118.8 . . ?
Rh1 C2 Rh1' 22.9(14) . . ?
C1 C2 Rh1 74.4(17) . . ?
C1 C2 H2 124.6 . . ?
C1 C2 Rh1' 97(2) . . ?
C3 C2 Rh1 74(2) . . ?
C3 C2 C1 111(3) . . ?
C3 C2 H2 124.6 . . ?
C3 C2 Rh1' 63(2) . . ?
Rh1' C2 H2 106.4 . . ?
Rh1 C3 Rh1' 25.9(16) . . ?
C2 C3 Rh1 73(2) . . ?
C2 C3 C4 114(3) . . ?
C2 C3 C11 125(3) . . ?
C2 C3 Rh1' 88(3) . . ?
C4 C3 Rh1 79(2) . . ?
C4 C3 C11 117(3) . . ?
C4 C3 Rh1' 92(3) . . ?
C11 C3 Rh1 136(2) . . ?
C11 C3 Rh1' 110(3) . . ?
Rh1 C4 H4 130.6 . . ?
C3 C4 Rh1 64(2) . . ?
C3 C4 H4 126.0 . . ?
C3 C4 C5 108(3) . . ?
C5 C4 Rh1 70.5(19) . . ?
C5 C4 H4 126.0 . . ?
C1 C5 Rh1 68.4(16) . . ?
C4 C5 Rh1 73(2) . . ?
C4 C5 C1 101(3) . . ?
C4 C5 C15 126(3) . . ?
C15 C5 Rh1 134(2) . . ?
C15 C5 C1 130(3) . . ?
C1 C6 H6 116.2 . . ?
C1 C6 C7 128(4) . . ?
C7 C6 H6 116.2 . . ?
C6 C7 C8 123(3) . . ?
C6 C7 C9 105(3) . . ?
C6 C7 C10 109(3) . . ?
C8 C7 C9 110(3) . . ?
C8 C7 C10 103(3) . . ?
C9 C7 C10 106(3) . . ?
C7 C8 H8A 109.5 . . ?
C7 C8 H8B 109.5 . . ?
C7 C8 H8C 109.5 . . ?
H8A C8 H8B 109.5 . . ?
H8A C8 H8C 109.5 . . ?
H8B C8 H8C 109.5 . . ?
C7 C9 H9A 109.5 . . ?
C7 C9 H9B 109.5 . . ?
C7 C9 H9C 109.5 . . ?
H9A C9 H9B 109.5 . . ?
H9A C9 H9C 109.5 . . ?
H9B C9 H9C 109.5 . . ?
C7 C10 H10A 109.5 . . ?
C7 C10 H10B 109.5 . . ?
C7 C10 H10C 109.5 . . ?
H10A C10 H10B 109.5 . . ?
H10A C10 H10C 109.5 . . ?
H10B C10 H10C 109.5 . . ?
C12 C11 C3 112(3) . . ?
C13 C11 C3 111(3) . . ?
C13 C11 C12 109(3) . . ?
C14 C11 C3 108(3) . . ?
C14 C11 C12 109(4) . . ?
C14 C11 C13 107(4) . . ?
C13' C11 C3 84(6) . . ?
C13' C11 C12 89(3) . . ?
C14' C11 C3 109(8) . . ?
C14' C11 C12 90(3) . . ?
C14' C11 C13' 166(10) . . ?
C11 C12 H12A 109.5 . . ?
C11 C12 H12B 109.5 . . ?
C11 C12 H12C 109.5 . . ?
H12A C12 H12B 109.5 . . ?
H12A C12 H12C 109.5 . . ?
H12B C12 H12C 109.5 . . ?
C5 C15 C16 108(3) . . ?
C5 C15 C17 117(3) . . ?
C5 C15 C18 110(3) . . ?
C17 C15 C16 110(3) . . ?
C17 C15 C18 106(3) . . ?
C18 C15 C16 106(3) . . ?
C15 C16 H16A 109.5 . . ?
C15 C16 H16B 109.5 . . ?
C15 C16 H16C 109.5 . . ?
H16A C16 H16B 109.5 . . ?
H16A C16 H16C 109.5 . . ?
H16B C16 H16C 109.5 . . ?
C15 C17 H17A 109.5 . . ?
C15 C17 H17B 109.5 . . ?
C15 C17 H17C 109.5 . . ?
H17A C17 H17B 109.5 . . ?
H17A C17 H17C 109.5 . . ?
H17B C17 H17C 109.5 . . ?
C15 C18 H18A 109.5 . . ?
C15 C18 H18B 109.5 . . ?
C15 C18 H18C 109.5 . . ?
H18A C18 H18B 109.5 . . ?
H18A C18 H18C 109.5 . . ?
H18B C18 H18C 109.5 . . ?
Rh1 C19 H19 113.9 . . ?
C20 C19 Rh1 74(2) . . ?
C20 C19 H19 113.9 . . ?
C20 C19 C26 121(3) . . ?
C20 C19 Rh1' 47(2) . . ?
C26 C19 Rh1 114(2) . . ?
C26 C19 H19 113.9 . . ?
C26 C19 Rh1' 125(3) . . ?
Rh1' C19 Rh1 27.1(19) . . ?
Rh1 C20 H20 114.1 . . ?
C19 C20 Rh1 67.2(19) . . ?
C19 C20 H20 114.1 . . ?
C19 C20 C21 126(3) . . ?
C21 C20 Rh1 113(2) . . ?
C21 C20 H20 114.1 . . ?
Rh1' C20 Rh1 18(2) . . ?
Rh1' C20 C19 85(3) . . ?
Rh1' C20 C21 105(3) . . ?
C20 C21 H21A 109.6 . . ?
C20 C21 H21B 109.6 . . ?
C20 C21 C22 110(3) . . ?
C20 C21 Rh1' 37(2) . . ?
H21A C21 H21B 108.1 . . ?
C22 C21 H21A 109.6 . . ?
C22 C21 H21B 109.6 . . ?
C22 C21 Rh1' 73(2) . . ?
Rh1' C21 H21A 126.5 . . ?
Rh1' C21 H21B 121.2 . . ?
C21 C22 H22A 108.7 . . ?
C21 C22 H22B 108.7 . . ?
C21 C22 Rh1' 69(2) . . ?
H22A C22 H22B 107.6 . . ?
C23 C22 C21 114(3) . . ?
C23 C22 H22A 108.7 . . ?
C23 C22 H22B 108.7 . . ?
C23 C22 Rh1' 59(2) . . ?
Rh1' C22 H22A 90.6 . . ?
Rh1' C22 H22B 161.1 . . ?
Rh1 C23 H23 112.8 . . ?
C22 C23 Rh1 110(2) . . ?
C22 C23 H23 112.8 . . ?
C22 C23 Rh1' 83(3) . . ?
C24 C23 Rh1 74(2) . . ?
C24 C23 C22 128(3) . . ?
C24 C23 H23 112.8 . . ?
C24 C23 Rh1' 91(3) . . ?
Rh1' C23 Rh1 27.2(18) . . ?
Rh1 C24 H24 115.0 . . ?
Rh1 C24 Rh1' 23.2(14) . . ?
C23 C24 Rh1 69(2) . . ?
C23 C24 H24 115.0 . . ?
C23 C24 C25 122(3) . . ?
C23 C24 Rh1' 56(2) . . ?
C25 C24 Rh1 113(2) . . ?
C25 C24 H24 115.0 . . ?
C25 C24 Rh1' 102(2) . . ?
C24 C25 H25A 109.2 . . ?
C24 C25 H25B 109.2 . . ?
H25A C25 H25B 107.9 . . ?
C26 C25 C24 112(3) . . ?
C26 C25 H25A 109.2 . . ?
C26 C25 H25B 109.2 . . ?
C19 C26 C25 113(3) . . ?
C19 C26 H26A 109.1 . . ?
C19 C26 H26B 109.1 . . ?
C25 C26 H26A 109.1 . . ?
C25 C26 H26B 109.1 . . ?
H26A C26 H26B 107.8 . . ?
C11 C13 H13A 109.5 . . ?
C11 C13 H13B 109.5 . . ?
C11 C13 H13C 109.5 . . ?
H13A C13 H13B 109.5 . . ?
H13A C13 H13C 109.5 . . ?
H13B C13 H13C 109.5 . . ?
C11 C14 H14A 109.5 . . ?
C11 C14 H14B 109.5 . . ?
C11 C14 H14C 109.5 . . ?
H14A C14 H14B 109.5 . . ?
H14A C14 H14C 109.5 . . ?
H14B C14 H14C 109.5 . . ?
Rh1 Rh1' C2 58(3) . . ?
Rh1 Rh1' C3 72(3) . . ?
Rh1 Rh1' C19 88(4) . . ?
Rh1 Rh1' C20 136(5) . . ?
Rh1 Rh1' C21 140(4) . . ?
Rh1 Rh1' C22 118(4) . . ?
Rh1 Rh1' C23 80(3) . . ?
Rh1 Rh1' C24 61(3) . . ?
C3 Rh1' C2 29.0(12) . . ?
C3 Rh1' C21 146(3) . . ?
C3 Rh1' C22 131(3) . . ?
C3 Rh1' C24 128(3) . . ?
C19 Rh1' C2 98(3) . . ?
C19 Rh1' C3 126(3) . . ?
C19 Rh1' C21 75(2) . . ?
C19 Rh1' C22 103(2) . . ?
C19 Rh1' C23 104(2) . . ?
C19 Rh1' C24 76.0(19) . . ?
C20 Rh1' C2 123(3) . . ?
C20 Rh1' C3 133(4) . . ?
C20 Rh1' C19 48(2) . . ?
C20 Rh1' C21 38(2) . . ?
C20 Rh1' C22 76(3) . . ?
C20 Rh1' C23 104(3) . . ?
C20 Rh1' C24 98(3) . . ?
C21 Rh1' C2 158(3) . . ?
C21 Rh1' C22 37.8(15) . . ?
C21 Rh1' C24 80.2(18) . . ?
C22 Rh1' C2 158(3) . . ?
C22 Rh1' C24 63.6(16) . . ?
C23 Rh1' C2 131(3) . . ?
C23 Rh1' C3 120(3) . . ?
C23 Rh1' C21 70(2) . . ?
C23 Rh1' C22 38.2(16) . . ?
C23 Rh1' C24 33.6(14) . . ?
C24 Rh1' C2 118(3) . . ?
C11 C13' H13D 109.5 . . ?
C11 C13' H13E 109.5 . . ?
C11 C13' H13F 109.5 . . ?
H13D C13' H13E 109.5 . . ?
H13D C13' H13F 109.5 . . ?
H13E C13' H13F 109.5 . . ?
C11 C14' H14D 109.5 . . ?
C11 C14' H14E 109.5 . . ?
C11 C14' H14F 109.5 . . ?
H14D C14' H14E 109.5 . . ?
H14D C14' H14F 109.5 . . ?
H14E C14' H14F 109.5 . . ?

loop_
_geom_bond_atom_site_label_1
_geom_bond_atom_site_label_2
_geom_bond_distance
_geom_bond_site_symmetry_2
_geom_bond_publ_flag
Br1 In1 2.472(5) . ?
Br2 In1 2.522(5) . ?
Br2 In1' 2.02(9) . ?
Br3 In1 2.491(5) . ?
Br3 In1' 2.72(8) . ?
Br4 In1 2.483(4) . ?
Br4 In1' 2.40(7) . ?
Rh1 C1 2.24(3) . ?
Rh1 C2 2.13(3) . ?
Rh1 C3 2.14(4) . ?
Rh1 C4 2.32(4) . ?
Rh1 C5 2.29(3) . ?
Rh1 C19 2.15(3) . ?
Rh1 C20 2.25(4) . ?
Rh1 C23 2.11(4) . ?
Rh1 C24 2.18(3) . ?
Rh1 Rh1' 0.98(6) . ?
C1 C2 1.47(4) . ?
C1 C5 1.53(5) . ?
C1 C6 1.35(5) . ?
C2 H2 0.9500 . ?
C2 C3 1.21(4) . ?
C2 Rh1' 2.49(6) . ?
C3 C4 1.42(5) . ?
C3 C11 1.66(5) . ?
C3 Rh1' 2.22(6) . ?
C4 H4 0.9500 . ?
C4 C5 1.46(5) . ?
C5 C15 1.47(5) . ?
C6 H6 0.9500 . ?
C6 C7 1.44(5) . ?
C7 C8 1.45(5) . ?
C7 C9 1.46(5) . ?
C7 C10 1.63(5) . ?
C8 H8A 0.9800 . ?
C8 H8B 0.9800 . ?
C8 H8C 0.9800 . ?
C9 H9A 0.9800 . ?
C9 H9B 0.9800 . ?
C9 H9C 0.9800 . ?
C10 H10A 0.9800 . ?
C10 H10B 0.9800 . ?
C10 H10C 0.9800 . ?
C11 C12 1.58(5) . ?
C11 C13 1.55(5) . ?
C11 C14 1.52(5) . ?
C11 C13' 1.55(5) . ?
C11 C14' 1.52(6) . ?
C12 H12A 0.9800 . ?
C12 H12B 0.9800 . ?
C12 H12C 0.9800 . ?
C15 C16 1.60(5) . ?
C15 C17 1.50(5) . ?
C15 C18 1.58(5) . ?
C16 H16A 0.9800 . ?
C16 H16B 0.9800 . ?
C16 H16C 0.9800 . ?
C17 H17A 0.9800 . ?
C17 H17B 0.9800 . ?
C17 H17C 0.9800 . ?
C18 H18A 0.9800 . ?
C18 H18B 0.9800 . ?
C18 H18C 0.9800 . ?
C19 H19 1.0000 . ?
C19 C20 1.45(5) . ?
C19 C26 1.46(5) . ?
C19 Rh1' 1.95(6) . ?
C20 H20 1.0000 . ?
C20 C21 1.48(5) . ?
C20 Rh1' 1.44(7) . ?
C21 H21A 0.9900 . ?
C21 H21B 0.9900 . ?
C21 C22 1.52(5) . ?
C21 Rh1' 2.32(7) . ?
C22 H22A 0.9900 . ?
C22 H22B 0.9900 . ?
C22 C23 1.48(5) . ?
C22 Rh1' 2.38(7) . ?
C23 H23 1.0000 . ?
C23 C24 1.37(5) . ?
C23 Rh1' 2.05(6) . ?
C24 H24 1.0000 . ?
C24 C25 1.54(5) . ?
C24 Rh1' 2.48(6) . ?
C25 H25A 0.9900 . ?
C25 H25B 0.9900 . ?
C25 C26 1.51(5) . ?
C26 H26A 0.9900 . ?
C26 H26B 0.9900 . ?
C13 H13A 0.9800 . ?
C13 H13B 0.9800 . ?
C13 H13C 0.9800 . ?
C14 H14A 0.9800 . ?
C14 H14B 0.9800 . ?
C14 H14C 0.9800 . ?
C13' H13D 0.9800 . ?
C13' H13E 0.9800 . ?
C13' H13F 0.9800 . ?
C14' H14D 0.9800 . ?
C14' H14E 0.9800 . ?
C14' H14F 0.9800 . ?

loop_
_geom_torsion_atom_site_label_1
_geom_torsion_atom_site_label_2
_geom_torsion_atom_site_label_3
_geom_torsion_atom_site_label_4
_geom_torsion
_geom_torsion_site_symmetry_1
_geom_torsion_site_symmetry_2
_geom_torsion_site_symmetry_3
_geom_torsion_site_symmetry_4
_geom_torsion_publ_flag
Rh1 C1 C2 C3 66(3) . . . . ?
Rh1 C1 C2 Rh1' 1.3(13) . . . . ?
Rh1 C1 C5 C4 -66(2) . . . . ?
Rh1 C1 C5 C15 130(3) . . . . ?
Rh1 C1 C6 C7 100(4) . . . . ?
Rh1 C2 C3 C4 69(3) . . . . ?
Rh1 C2 C3 C11 -135(3) . . . . ?
Rh1 C2 C3 Rh1' -21.9(16) . . . . ?
Rh1 C3 C4 C5 57(2) . . . . ?
Rh1 C3 C11 C12 -76(4) . . . . ?
Rh1 C3 C11 C13 161(3) . . . . ?
Rh1 C3 C11 C14 44(4) . . . . ?
Rh1 C3 C11 C13' -163(4) . . . . ?
Rh1 C3 C11 C14' 22(6) . . . . ?
Rh1 C4 C5 C1 62.9(19) . . . . ?
Rh1 C4 C5 C15 -133(3) . . . . ?
Rh1 C5 C15 C16 149(3) . . . . ?
Rh1 C5 C15 C17 24(6) . . . . ?
Rh1 C5 C15 C18 -97(4) . . . . ?
Rh1 C19 C20 C21 -102(4) . . . . ?
Rh1 C19 C20 Rh1' 2(2) . . . . ?
Rh1 C19 C26 C25 34(4) . . . . ?
Rh1 C20 C21 C22 12(3) . . . . ?
Rh1 C20 C21 Rh1' 17(2) . . . . ?
Rh1 C20 Rh1' C2 75(7) . . . . ?
Rh1 C20 Rh1' C3 110(9) . . . . ?
Rh1 C20 Rh1' C19 7(7) . . . . ?
Rh1 C20 Rh1' C21 -119(6) . . . . ?
Rh1 C20 Rh1' C22 -116(7) . . . . ?
Rh1 C20 Rh1' C23 -90(6) . . . . ?
Rh1 C20 Rh1' C24 -56(6) . . . . ?
Rh1 C23 C24 C25 -105(3) . . . . ?
Rh1 C23 C24 Rh1' -21.8(17) . . . . ?
Rh1 C24 C25 C26 15(4) . . . . ?
C1 Rh1 Rh1' C2 3(3) . . . . ?
C1 Rh1 Rh1' C3 -25(4) . . . . ?
C1 Rh1 Rh1' C19 104(4) . . . . ?
C1 Rh1 Rh1' C20 109(6) . . . . ?
C1 Rh1 Rh1' C21 167(3) . . . . ?
C1 Rh1 Rh1' C22 -152(2) . . . . ?
C1 Rh1 Rh1' C23 -151(3) . . . . ?
C1 Rh1 Rh1' C24 179(4) . . . . ?
C1 C2 C3 Rh1 -66(2) . . . . ?
C1 C2 C3 C4 3(4) . . . . ?
C1 C2 C3 C11 159(3) . . . . ?
C1 C2 C3 Rh1' -88(3) . . . . ?
C1 C5 C15 C16 50(5) . . . . ?
C1 C5 C15 C17 -74(5) . . . . ?
C1 C5 C15 C18 165(3) . . . . ?
C1 C6 C7 C8 -7(7) . . . . ?
C1 C6 C7 C9 120(5) . . . . ?
C1 C6 C7 C10 -127(4) . . . . ?
C2 Rh1 Rh1' C3 -28.0(15) . . . . ?
C2 Rh1 Rh1' C19 100.8(18) . . . . ?
C2 Rh1 Rh1' C20 106(6) . . . . ?
C2 Rh1 Rh1' C21 164(6) . . . . ?
C2 Rh1 Rh1' C22 -155(3) . . . . ?
C2 Rh1 Rh1' C23 -154.6(14) . . . . ?
C2 Rh1 Rh1' C24 175.8(14) . . . . ?
C2 C1 C5 Rh1 58.4(18) . . . . ?
C2 C1 C5 C4 -8(3) . . . . ?
C2 C1 C5 C15 -171(3) . . . . ?
C2 C1 C6 C7 24(7) . . . . ?
C2 C3 C4 Rh1 -66(3) . . . . ?
C2 C3 C4 C5 -9(4) . . . . ?
C2 C3 C11 C12 26(5) . . . . ?
C2 C3 C11 C13 -97(4) . . . . ?
C2 C3 C11 C14 146(4) . . . . ?
C2 C3 C11 C13' -61(5) . . . . ?
C2 C3 C11 C14' 124(5) . . . . ?
C3 Rh1 Rh1' C2 28.0(15) . . . . ?
C3 Rh1 Rh1' C19 129(2) . . . . ?
C3 Rh1 Rh1' C20 134(6) . . . . ?
C3 Rh1 Rh1' C21 -168(6) . . . . ?
C3 Rh1 Rh1' C22 -127(3) . . . . ?
C3 Rh1 Rh1' C23 -126.6(18) . . . . ?
C3 Rh1 Rh1' C24 -156.1(13) . . . . ?
C3 C4 C5 Rh1 -53(2) . . . . ?
C3 C4 C5 C1 9(3) . . . . ?
C3 C4 C5 C15 174(3) . . . . ?
C4 Rh1 Rh1' C2 60.1(13) . . . . ?
C4 Rh1 Rh1' C3 32.1(15) . . . . ?
C4 Rh1 Rh1' C19 160.9(15) . . . . ?
C4 Rh1 Rh1' C20 166(6) . . . . ?
C4 Rh1 Rh1' C21 -136(6) . . . . ?
C4 Rh1 Rh1' C22 -95(3) . . . . ?
C4 Rh1 Rh1' C23 -94.4(16) . . . . ?
C4 Rh1 Rh1' C24 -124.0(14) . . . . ?
C4 C3 C11 C12 -179(3) . . . . ?
C4 C3 C11 C13 59(4) . . . . ?
C4 C3 C11 C14 -58(4) . . . . ?
C4 C3 C11 C13' 95(4) . . . . ?
C4 C3 C11 C14' -80(5) . . . . ?
C4 C5 C15 C16 -110(4) . . . . ?
C4 C5 C15 C17 126(4) . . . . ?
C4 C5 C15 C18 5(5) . . . . ?
C5 Rh1 Rh1' C2 63(3) . . . . ?
C5 Rh1 Rh1' C3 35(4) . . . . ?
C5 Rh1 Rh1' C19 164(3) . . . . ?
C5 Rh1 Rh1' C20 169(4) . . . . ?
C5 Rh1 Rh1' C21 -133(4) . . . . ?
C5 Rh1 Rh1' C22 -92(4) . . . . ?
C5 Rh1 Rh1' C23 -91(4) . . . . ?
C5 Rh1 Rh1' C24 -121(4) . . . . ?
C5 C1 C2 Rh1 -62(2) . . . . ?
C5 C1 C2 C3 3(4) . . . . ?
C5 C1 C2 Rh1' -61(3) . . . . ?
C5 C1 C6 C7 -179(4) . . . . ?
C6 C1 C2 Rh1 97(4) . . . . ?
C6 C1 C2 C3 162(4) . . . . ?
C6 C1 C2 Rh1' 98(4) . . . . ?
C6 C1 C5 Rh1 -103(3) . . . . ?
C6 C1 C5 C4 -169(3) . . . . ?
C6 C1 C5 C15 27(5) . . . . ?
C11 C3 C4 Rh1 136(3) . . . . ?
C11 C3 C4 C5 -167(3) . . . . ?
C19 Rh1 Rh1' C2 -100.8(18) . . . . ?
C19 Rh1 Rh1' C3 -129(2) . . . . ?
C19 Rh1 Rh1' C20 5(5) . . . . ?
C19 Rh1 Rh1' C21 63(5) . . . . ?
C19 Rh1 Rh1' C22 104(3) . . . . ?
C19 Rh1 Rh1' C23 105(2) . . . . ?
C19 Rh1 Rh1' C24 75.1(19) . . . . ?
C19 C20 C21 C22 90(4) . . . . ?
C19 C20 C21 Rh1' 94(5) . . . . ?
C19 C20 Rh1' Rh1 -7(7) . . . . ?
C19 C20 Rh1' C2 69(4) . . . . ?
C19 C20 Rh1' C3 104(5) . . . . ?
C19 C20 Rh1' C21 -126(4) . . . . ?
C19 C20 Rh1' C22 -123(2) . . . . ?
C19 C20 Rh1' C23 -96(3) . . . . ?
C19 C20 Rh1' C24 -63(3) . . . . ?
C20 Rh1 Rh1' C2 -106(6) . . . . ?
C20 Rh1 Rh1' C3 -134(6) . . . . ?
C20 Rh1 Rh1' C19 -5(5) . . . . ?
C20 Rh1 Rh1' C21 58(6) . . . . ?
C20 Rh1 Rh1' C22 99(7) . . . . ?
C20 Rh1 Rh1' C23 100(6) . . . . ?
C20 Rh1 Rh1' C24 70(6) . . . . ?
C20 C19 C26 C25 -52(5) . . . . ?
C20 C21 C22 C23 -36(4) . . . . ?
C20 C21 C22 Rh1' 3(3) . . . . ?
C21 C20 Rh1' Rh1 119(6) . . . . ?
C21 C20 Rh1' C2 -166(3) . . . . ?
C21 C20 Rh1' C3 -131(4) . . . . ?
C21 C20 Rh1' C19 126(4) . . . . ?
C21 C20 Rh1' C22 3(3) . . . . ?
C21 C20 Rh1' C23 29(4) . . . . ?
C21 C20 Rh1' C24 63(3) . . . . ?
C21 C22 C23 Rh1 42(3) . . . . ?
C21 C22 C23 C24 -43(5) . . . . ?
C21 C22 C23 Rh1' 43(3) . . . . ?
C22 C23 C24 Rh1 103(4) . . . . ?
C22 C23 C24 C25 -1(6) . . . . ?
C22 C23 C24 Rh1' 82(4) . . . . ?
C23 Rh1 Rh1' C2 154.6(14) . . . . ?
C23 Rh1 Rh1' C3 126.6(18) . . . . ?
C23 Rh1 Rh1' C19 -105(2) . . . . ?
C23 Rh1 Rh1' C20 -100(6) . . . . ?
C23 Rh1 Rh1' C21 -41(5) . . . . ?
C23 Rh1 Rh1' C22 -1(2) . . . . ?
C23 Rh1 Rh1' C24 -29.6(17) . . . . ?
C23 C24 C25 C26 93(4) . . . . ?
C24 Rh1 Rh1' C2 -175.8(14) . . . . ?
C24 Rh1 Rh1' C3 156.1(13) . . . . ?
C24 Rh1 Rh1' C19 -75.1(19) . . . . ?
C24 Rh1 Rh1' C20 -70(6) . . . . ?
C24 Rh1 Rh1' C21 -12(6) . . . . ?
C24 Rh1 Rh1' C22 29(3) . . . . ?
C24 Rh1 Rh1' C23 29.6(17) . . . . ?
C24 C25 C26 C19 -31(5) . . . . ?
C26 C19 C20 Rh1 108(3) . . . . ?
C26 C19 C20 C21 6(6) . . . . ?
C26 C19 C20 Rh1' 111(4) . . . . ?
Rh1' C2 C3 Rh1 21.9(16) . . . . ?
Rh1' C2 C3 C4 91(3) . . . . ?
Rh1' C2 C3 C11 -113(4) . . . . ?
Rh1' C3 C4 Rh1 22.5(16) . . . . ?
Rh1' C3 C4 C5 80(3) . . . . ?
Rh1' C3 C11 C12 -76(3) . . . . ?
Rh1' C3 C11 C13' -162(4) . . . . ?
Rh1' C3 C11 C14' 23(5) . . . . ?
Rh1' C19 C20 Rh1 -2(2) . . . . ?
Rh1' C19 C20 C21 -104(4) . . . . ?
Rh1' C19 C26 C25 5(5) . . . . ?
Rh1' C20 C21 C22 -4(4) . . . . ?
Rh1' C21 C22 C23 -38(3) . . . . ?
Rh1' C22 C23 Rh1 -0.5(16) . . . . ?
Rh1' C22 C23 C24 -85(4) . . . . ?
Rh1' C23 C24 Rh1 21.8(17) . . . . ?
Rh1' C23 C24 C25 -83(3) . . . . ?
Rh1' C24 C25 C26 36(4) . . . . ?
